data_7121807
loop_
_publ_author_name
'Xue, Dong-Xu'
'Cadiau, Amandine'
'Weseli\'nski, \/Lukasz J.'
'Jiang, Hao'
'Bhatt, Prashant M.'
'Shkurenko, Aleksander'
'Wojtas, Lukasz'
'Zhijie, Chen'
'Belmabkhout, Youssef'
'Adil, Karim'
'Eddaoudi, Mohamed'

_publ_section_title
;
 Topology meets MOF chemistry for pore-aperture fine tuning: ftw-MOF
 platform for energy-efficient separations via adsorption kinetics or
 molecular sieving
;
_journal_name_full 'Chemical Communications'
_journal_paper_doi 10.1039/C8CC03841D
_journal_year 2018
_chemical_formula_moiety '2(C2 H8 N),(Tb6 (O H)8 (C16 H6 N2 O8)3 (C3 H7 N O)1.5 (H2 O)1.5), 1.75(H2 O)'
_chemical_formula_sum 'C56.5 H59 N9.5 O36.75 Tb6'
_chemical_formula_weight 2412.59
_space_group_crystal_system trigonal
_space_group_IT_number 167
_space_group_name_Hall '-R 3 2"c'
_space_group_name_H-M_alt 'R -3 c'
_symmetry_space_group_name_Hall '-R 3 2"c'
_symmetry_space_group_name_H-M 'R -3 c :H'
_atom_sites_solution_hydrogens mixed
_atom_sites_solution_primary direct
_atom_sites_solution_secondary difmap
_audit_creation_date 2015-04-21
_audit_creation_method
;
Olex2 1.2
(compiled 2015.01.26 svn.r3150 for OlexSys, GUI svn.r4998)
;
_audit_update_record
;
2018-05-13 deposited with the CCDC.
2018-06-06 downloaded from the CCDC.
;
_cell_angle_alpha 90
_cell_angle_beta 90
_cell_angle_gamma 120
_cell_formula_units_Z 6
_cell_length_a 18.232(1)
_cell_length_b 18.232(1)
_cell_length_c 45.607(3)
_cell_measurement_reflns_used 9981
_cell_measurement_temperature 100.0(1)
_cell_measurement_theta_max 69.92
_cell_measurement_theta_min 3.40
_cell_volume 13129.0(13)
_computing_cell_refinement 'SAINT v8.34A (Bruker, 2013)'
_computing_data_collection 'Bruker APEX2 v2009.3-0 (Bruker AXS Inc., 2009)'
_computing_data_reduction 'SAINT v8.34A (Bruker, 2013)'
_computing_molecular_graphics 'Olex2 (Dolomanov et al., 2009)'
_computing_publication_material 'Olex2 (Dolomanov et al., 2009)'
_computing_structure_refinement 'XL (Sheldrick, 2008)'
_computing_structure_solution 'XS (Sheldrick, 2008)'
_diffrn_ambient_temperature 100.0(1)
_diffrn_detector_area_resol_mean 8.3
_diffrn_measured_fraction_theta_full 0.999
_diffrn_measured_fraction_theta_max 0.983
_diffrn_measurement_device_type 'Bruker X8 PROSPECTOR APEX2 CCD'
_diffrn_measurement_method '\f and \w scans'
_diffrn_radiation_type CuK\a
_diffrn_radiation_wavelength 1.54178
_diffrn_reflns_av_R_equivalents 0.0256
_diffrn_reflns_av_unetI/netI 0.0316
_diffrn_reflns_Laue_measured_fraction_full 0.999
_diffrn_reflns_Laue_measured_fraction_max 0.983
_diffrn_reflns_limit_h_max 11
_diffrn_reflns_limit_h_min -22
_diffrn_reflns_limit_k_max 22
_diffrn_reflns_limit_k_min 0
_diffrn_reflns_limit_l_max 55
_diffrn_reflns_limit_l_min 0
_diffrn_reflns_number 5090
_diffrn_reflns_point_group_measured_fraction_full 0.999
_diffrn_reflns_point_group_measured_fraction_max 0.983
_diffrn_reflns_theta_full 67.679
_diffrn_reflns_theta_max 70.260
_diffrn_reflns_theta_min 3.404
_diffrn_source 'Incoatec I\ms'
_diffrn_standards_number 0
_exptl_absorpt_coefficient_mu 24.043
_exptl_absorpt_correction_T_max 0.753288
_exptl_absorpt_correction_T_min 0.621737
_exptl_absorpt_correction_type multi-scan
_exptl_absorpt_process_details
;
 TWINABS-2012/1 (Bruker,2012) was used for absorption correction.
 
For component 1:
 wR2(int) was 0.0663 before and 0.0408 after correction.
 The Ratio of minimum to maximum transmission not present.
 The \l/2 correction factor is Not present
 
For component 2:
 wR2(int) was 0.0727 before and 0.0411 after correction.
 The Ratio of minimum to maximum transmission is 0.83.
 The \l/2 correction factor is Not present

Final HKLF 4 output contains 32025 reflections, Rint = 0.0490
 (18318 with I > 3sig(I), Rint = 0.0421)
;
_exptl_crystal_colour colorless
_exptl_crystal_density_diffrn 1.831
_exptl_crystal_description rod
_exptl_crystal_F_000 6891
_exptl_crystal_size_max 0.06
_exptl_crystal_size_mid 0.02
_exptl_crystal_size_min 0.01
_refine_diff_density_max 0.957
_refine_diff_density_min -0.973
_refine_diff_density_rms 0.179
_refine_ls_extinction_method none
_refine_ls_goodness_of_fit_ref 1.118
_refine_ls_hydrogen_treatment constr
_refine_ls_matrix_type full
_refine_ls_number_parameters 187
_refine_ls_number_reflns 2744
_refine_ls_number_restraints 23
_refine_ls_restrained_S_all 1.118
_refine_ls_R_factor_all 0.0513
_refine_ls_R_factor_gt 0.0433
_refine_ls_shift/su_max 0.003
_refine_ls_shift/su_mean 0.000
_refine_ls_structure_factor_coef Fsqd
_refine_ls_weighting_details 'w=1/[\s^2^(Fo^2^)+(0.0561P)^2^+280.1767P] where P=(Fo^2^+2Fc^2^)/3'
_refine_ls_weighting_scheme calc
_refine_ls_wR_factor_gt 0.1154
_refine_ls_wR_factor_ref 0.1187
_reflns_Friedel_coverage 0.000
_reflns_number_gt 2425
_reflns_number_total 2744
_reflns_threshold_expression 'I > 2\s(I)'
_cod_data_source_file c8cc03841d2.cif
_cod_data_source_block kme_726b
_cod_original_cell_volume 13130(2)
_cod_original_formula_sum 'C56.50 H59 N9.50 O36.75 Tb6'
_cod_database_code 7121807
_shelx_space_group_comment
;
The symmetry employed for this shelxl refinement is uniquely defined
by the following loop, which should always be used as a source of
symmetry information in preference to the above space-group names.
They are only intended as comments.
;
_shelx_estimated_absorpt_t_max 0.795
_shelx_estimated_absorpt_t_min 0.326
_olex2_refinement_description
;
1. Fixed Uiso
 At 1.2 times of:
  All C(H) groups, All N(H,H) groups, All O(H) groups
 At 1.5 times of:
  All C(H,H,H) groups
2. Restrained distances
 O9-C16
 1.23 with sigma of 0.02
 N10-C16
 1.32 with sigma of 0.02
 N10-C18 = N10-C17
 1.45 with sigma of 0.02
 N11-C20 = N11-C19
 1.47 with sigma of 0.02
 N10-O9
 2.26 with sigma of 0.04
 C16-C17
 2.41 with sigma of 0.04
 C16-C18
 2.41 with sigma of 0.04
 C18-C17
 2.47 with sigma of 0.04
 C19-C20
 2.48 with sigma of 0.04
3. Restrained planarity
 O9, C16, N10, C17, C18
 with sigma of 0.01
4. Uiso/Uaniso restraints and constraints
O9 \\sim C16 \\sim N10 \\sim C17 \\sim C18: within 1.7A with sigma of 0.04 and
sigma for terminal atoms of 0.08
C21 \\sim N12: within 1.7A with sigma of 0.04 and sigma for terminal atoms of
0.08
N12 \\sim C21: within 1.7A with sigma of 0.04 and sigma for terminal atoms of
0.08
5. Others
 Fixed Sof: O9(0.5) C19(0.25) H19A(0.25) H19B(0.25) H19C(0.25) N11(0.25)
 H11A(0.25) H11B(0.25) N10(0.25) C16(0.25) H16(0.25) C18(0.25) H18A(0.25)
 H18B(0.25) H18C(0.25) C17(0.25) H17A(0.25) H17B(0.25) H17C(0.25) C21(0.166)
 H21A(0.166) H21B(0.166) H21C(0.166) O12(0.25) C20(0.25) H20A(0.25) H20B(0.25)
 H20C(0.25) O14(0.04167) N12(0.083) H12A(0.083) H12B(0.083)
6.a Riding coordinates:
 C19(H19A,H19B,H19C), C18(H18A,H18B,H18C), C17(H17A,H17B,H17C)
6.b Ternary CH refined with riding coordinates:
 O3(H3), O4(H4)
6.c Secondary CH2 refined with riding coordinates:
 N11(H11A,H11B), N12(H12A,H12B)
6.d Aromatic/amide H refined with riding coordinates:
 C15(H15), C11(H11), C10(H10), C16(H16)
6.e Idealised Me refined as rotating group:
 C21(H21A,H21B,H21C), C20(H20A,H20B,H20C)
;
_shelx_shelxl_version_number 2014/7
_olex2_submission_special_instructions 'No special instructions were received'

loop_
_space_group_symop_operation_xyz
'x, y, z'
'-y, x-y, z'
'-x+y, -x, z'
'x-y, -y, -z+1/2'
'-x, -x+y, -z+1/2'
'y, x, -z+1/2'
'x+2/3, y+1/3, z+1/3'
'-y+2/3, x-y+1/3, z+1/3'
'-x+y+2/3, -x+1/3, z+1/3'
'x-y+2/3, -y+1/3, -z+5/6'
'-x+2/3, -x+y+1/3, -z+5/6'
'y+2/3, x+1/3, -z+5/6'
'x+1/3, y+2/3, z+2/3'
'-y+1/3, x-y+2/3, z+2/3'
'-x+y+1/3, -x+2/3, z+2/3'
'x-y+1/3, -y+2/3, -z+7/6'
'-x+1/3, -x+y+2/3, -z+7/6'
'y+1/3, x+2/3, -z+7/6'
'-x, -y, -z'
'y, -x+y, -z'
'x-y, x, -z'
'-x+y, y, z-1/2'
'x, x-y, z-1/2'
'-y, -x, z-1/2'
'-x+2/3, -y+1/3, -z+1/3'
'y+2/3, -x+y+1/3, -z+1/3'
'x-y+2/3, x+1/3, -z+1/3'
'-x+y+2/3, y+1/3, z-1/6'
'x+2/3, x-y+1/3, z-1/6'
'-y+2/3, -x+1/3, z-1/6'
'-x+1/3, -y+2/3, -z+2/3'
'y+1/3, -x+y+2/3, -z+2/3'
'x-y+1/3, x+2/3, -z+2/3'
'-x+y+1/3, y+2/3, z+1/6'
'x+1/3, x-y+2/3, z+1/6'
'-y+1/3, -x+2/3, z+1/6'

loop_
_atom_site_label
_atom_site_type_symbol
_atom_site_fract_x
_atom_site_fract_y
_atom_site_fract_z
_atom_site_U_iso_or_equiv
_atom_site_adp_type
_atom_site_occupancy
_atom_site_site_symmetry_order
_atom_site_calc_flag
_atom_site_refinement_flags_posn
_atom_site_refinement_flags_adp
_atom_site_refinement_flags_occupancy
_atom_site_disorder_assembly
_atom_site_disorder_group
Tb1 Tb 0.87831(2) 0.87361(2) 0.53552(2) 0.01509(16) Uani 1 1 d . . . . .
O3 O 1.0000 1.0000 0.54818(13) 0.0094(13) Uani 1 3 d S T P . .
H3 H 1.0000 1.0000 0.5701 0.011 Uiso 1 3 calc RS T P . .
O4 O 1.0038(2) 0.8894(3) 0.51580(8) 0.0101(8) Uani 1 1 d . . . . .
H4 H 1.0058 0.8387 0.5230 0.012 Uiso 1 1 calc R . . . .
O0AA O 0.7436(3) 0.4984(3) 0.40821(8) 0.0218(10) Uani 1 1 d . . . . .
O6 O 0.6021(3) 0.4357(3) 0.40747(9) 0.0233(10) Uani 1 1 d . . . . .
O7 O 0.9027(3) 0.7378(3) 0.47734(9) 0.0215(9) Uani 1 1 d . . . . .
O8 O 0.8356(3) 0.7389(3) 0.51878(9) 0.0252(10) Uani 1 1 d . . . . .
C8 C 0.6744(4) 0.4845(4) 0.41809(13) 0.0210(14) Uani 1 1 d . . . . .
C13 C 0.8385(4) 0.7104(4) 0.49355(14) 0.0245(14) Uani 1 1 d . . . . .
C9 C 0.6774(5) 0.5311(5) 0.44618(15) 0.0318(17) Uani 1 1 d . . . . .
C14 C 0.7573(5) 0.6374(5) 0.48282(16) 0.0338(18) Uani 1 1 d . . . . .
C15 C 0.6836(6) 0.6125(7) 0.4983(2) 0.058(3) Uani 1 1 d . . . . .
H15 H 0.6853 0.6398 0.5162 0.070 Uiso 1 1 calc R . . . .
C12 C 0.6067(6) 0.5477(8) 0.4878(2) 0.069(4) Uani 1 1 d . . . . .
N9 N 0.5349(5) 0.5269(7) 0.50543(19) 0.080(4) Uani 1 1 d . . . . .
C11 C 0.7533(5) 0.5955(5) 0.45651(15) 0.0290(16) Uani 1 1 d . . . . .
H11 H 0.8037 0.6118 0.4457 0.035 Uiso 1 1 calc R . . . .
C10 C 0.6045(5) 0.5064(6) 0.46144(18) 0.048(3) Uani 1 1 d . . . . .
H10 H 0.5524 0.4614 0.4543 0.057 Uiso 1 1 calc R . . . .
O9 O 0.7622(9) 0.7534(8) 0.5685(3) 0.051(3) Uani 0.5 1 d D U . . .
C19 C 0.6667 0.3333 0.4655(5) 0.063(6) Uiso 0.75 3 d DS T P . .
H19A H 0.7229 0.3811 0.4671 0.095 Uiso 0.25 1 d R . . A -1
H19B H 0.6666 0.2934 0.4517 0.095 Uiso 0.25 1 d R . . A -1
H19C H 0.6288 0.3521 0.4588 0.095 Uiso 0.25 1 d R . . A -1
N11 N 0.639(3) 0.292(3) 0.4943(7) 0.098(15) Uiso 0.25 1 d D . . B -1
H11A H 0.6392 0.3302 0.5070 0.117 Uiso 0.25 1 calc R . . B -1
H11B H 0.5847 0.2491 0.4925 0.117 Uiso 0.25 1 calc R . . B -1
N10 N 0.665(2) 0.6225(17) 0.5808(8) 0.076(9) Uiso 0.25 1 d D U . C -1
C16 C 0.745(2) 0.6803(15) 0.5758(7) 0.066(10) Uiso 0.25 1 d D U . C -1
H16 H 0.7890 0.6665 0.5777 0.079 Uiso 0.25 1 calc R . . C -1
C18 C 0.608(3) 0.658(4) 0.5765(15) 0.12(2) Uiso 0.25 1 d D U . C -1
H18A H 0.5659 0.6244 0.5907 0.184 Uiso 0.25 1 d R . . C -1
H18B H 0.5840 0.6450 0.5572 0.184 Uiso 0.25 1 d R . . C -1
H18C H 0.6303 0.7170 0.5805 0.184 Uiso 0.25 1 d R . . C -1
C17 C 0.625(4) 0.535(2) 0.5892(14) 0.17(4) Uiso 0.25 1 d D U . C -1
H17A H 0.5705 0.4936 0.5820 0.261 Uiso 0.25 1 d R . . C -1
H17B H 0.6251 0.5329 0.6103 0.261 Uiso 0.25 1 d R . . C -1
H17C H 0.6676 0.5242 0.5816 0.261 Uiso 0.25 1 d R . . C -1
C21 C 0.913(3) 0.624(3) 0.5578(9) 0.030(9) Uiso 0.166 1 d . U . . .
H21A H 0.9681 0.6423 0.5490 0.044 Uiso 0.166 1 calc GR . . . .
H21B H 0.9108 0.6742 0.5649 0.044 Uiso 0.166 1 calc GR . . . .
H21C H 0.8683 0.5951 0.5430 0.044 Uiso 0.166 1 calc GR . . . .
O12 O 0.584(5) 0.498(5) 0.5763(16) 0.17(3) Uiso 0.25 1 d . . . D -2
C20 C 0.687(4) 0.256(4) 0.5080(11) 0.091(17) Uiso 0.25 1 d D . . B -1
H20A H 0.6750 0.2038 0.4979 0.137 Uiso 0.25 1 calc GR . . B -1
H20B H 0.6714 0.2440 0.5287 0.137 Uiso 0.25 1 calc GR . . B -1
H20C H 0.7482 0.2971 0.5066 0.137 Uiso 0.25 1 calc GR . . B -1
O14 O 0.6667 0.3333 0.5833 0.13(4) Uiso 0.25 6 d S T P . .
N12 N 0.898(7) 0.565(7) 0.5833 0.11(3) Uiso 0.166 2 d S TU P . .
H12A H 0.8875 0.5149 0.5750 0.127 Uiso 0.083 1 calc R . . . .
H12B H 0.8482 0.5542 0.5916 0.127 Uiso 0.083 1 calc R . . . .

loop_
_atom_site_aniso_label
_atom_site_aniso_U_11
_atom_site_aniso_U_22
_atom_site_aniso_U_33
_atom_site_aniso_U_23
_atom_site_aniso_U_13
_atom_site_aniso_U_12
Tb1 0.0185(2) 0.0194(2) 0.0114(2) -0.00495(12) -0.00386(12) 0.01251(17)
O3 0.007(2) 0.007(2) 0.014(3) 0.000 0.000 0.0035(10)
O4 0.0077(19) 0.013(2) 0.0080(18) -0.0070(14) -0.0017(13) 0.0042(16)
O0AA 0.022(2) 0.023(2) 0.0152(18) -0.0059(16) 0.0044(17) 0.007(2)
O6 0.026(3) 0.026(3) 0.0168(19) -0.0111(17) -0.0023(17) 0.012(2)
O7 0.016(2) 0.013(2) 0.030(2) 0.0008(17) 0.0043(18) 0.0028(19)
O8 0.028(3) 0.018(2) 0.026(2) -0.0041(18) -0.0037(19) 0.009(2)
C8 0.028(4) 0.017(3) 0.016(3) -0.001(2) 0.004(3) 0.010(3)
C13 0.024(4) 0.018(3) 0.030(3) -0.005(3) -0.002(3) 0.009(3)
C9 0.026(4) 0.033(4) 0.026(3) -0.014(3) 0.004(3) 0.007(3)
C14 0.023(4) 0.037(5) 0.029(4) -0.012(3) 0.003(3) 0.006(3)
C15 0.031(5) 0.070(7) 0.046(5) -0.037(5) 0.006(4) 0.005(5)
C12 0.019(4) 0.092(8) 0.052(5) -0.049(6) 0.013(4) -0.003(5)
N9 0.024(4) 0.097(7) 0.067(5) -0.062(5) 0.016(4) -0.008(4)
C11 0.027(4) 0.027(4) 0.026(3) -0.010(3) 0.008(3) 0.008(3)
C10 0.027(4) 0.051(5) 0.036(4) -0.027(4) 0.011(3) -0.002(4)
O9 0.054(8) 0.045(8) 0.050(7) 0.011(6) 0.013(6) 0.020(6)

loop_
_atom_type_symbol
_atom_type_description
_atom_type_scat_dispersion_real
_atom_type_scat_dispersion_imag
_atom_type_scat_source
C C 0.0181 0.0091 'International Tables Vol C Tables 4.2.6.8 and 6.1.1.4'
H H 0.0000 0.0000 'International Tables Vol C Tables 4.2.6.8 and 6.1.1.4'
N N 0.0311 0.0180 'International Tables Vol C Tables 4.2.6.8 and 6.1.1.4'
O O 0.0492 0.0322 'International Tables Vol C Tables 4.2.6.8 and 6.1.1.4'
Tb Tb -9.1472 9.1891 'International Tables Vol C Tables 4.2.6.8 and 6.1.1.4'

loop_
_geom_angle_atom_site_label_1
_geom_angle_atom_site_label_2
_geom_angle_atom_site_label_3
_geom_angle
_geom_angle_site_symmetry_1
_geom_angle_site_symmetry_3
Tb1 Tb1 Tb1 60.273(6) 2_765 21_656
Tb1 Tb1 Tb1 90.0 3_675 21_656
Tb1 Tb1 Tb1 60.0 2_765 3_675
O3 Tb1 Tb1 32.95(6) . 3_675
O3 Tb1 Tb1 85.72(13) . 21_656
O3 Tb1 Tb1 32.95(6) . 2_765
O3 Tb1 O4 65.30(12) . 3_675
O3 Tb1 O4 99.16(18) . 20_566
O3 Tb1 O4 65.48(12) . .
O3 Tb1 O6 76.89(16) . 35
O3 Tb1 O7 135.04(12) . 20_566
O3 Tb1 O9 130.8(3) . .
O4 Tb1 Tb1 32.65(9) . 21_656
O4 Tb1 Tb1 33.20(9) 3_675 3_675
O4 Tb1 Tb1 33.38(9) . 2_765
O4 Tb1 Tb1 85.46(10) 20_566 3_675
O4 Tb1 Tb1 32.77(9) 20_566 21_656
O4 Tb1 Tb1 84.87(10) 3_675 21_656
O4 Tb1 Tb1 85.62(10) 20_566 2_765
O4 Tb1 Tb1 85.60(10) . 3_675
O4 Tb1 Tb1 85.46(10) 3_675 2_765
O4 Tb1 O4 64.49(13) 3_675 20_566
O4 Tb1 O4 98.6(2) . 3_675
O4 Tb1 O4 64.66(13) . 20_566
O4 Tb1 O6 76.49(15) . 35
O4 Tb1 O7 142.07(14) . 20_566
O4 Tb1 O7 74.08(15) 3_675 20_566
O4 Tb1 O7 79.12(15) 20_566 20_566
O4 Tb1 O9 130.0(3) 20_566 .
O4 Tb1 O9 130.8(3) . .
O4 Tb1 O9 130.6(3) 3_675 .
O0AA Tb1 Tb1 159.24(12) 36_665 21_656
O0AA Tb1 Tb1 69.25(12) 36_665 3_675
O0AA Tb1 Tb1 106.06(11) 36_665 2_765
O0AA Tb1 O3 76.42(16) 36_665 .
O0AA Tb1 O4 139.96(15) 36_665 20_566
O0AA Tb1 O4 138.82(15) 36_665 .
O0AA Tb1 O4 78.15(15) 36_665 3_675
O0AA Tb1 O6 80.35(17) 36_665 35
O0AA Tb1 O7 77.20(16) 36_665 20_566
O0AA Tb1 O9 65.9(3) 36_665 .
O6 Tb1 Tb1 106.05(11) 35 21_656
O6 Tb1 Tb1 107.03(12) 35 3_675
O6 Tb1 Tb1 68.51(12) 35 2_765
O6 Tb1 O4 138.23(15) 35 20_566
O6 Tb1 O4 139.83(15) 35 3_675
O6 Tb1 O7 132.64(16) 35 20_566
O6 Tb1 O9 66.9(3) 35 .
O7 Tb1 Tb1 103.09(11) 20_566 3_675
O7 Tb1 Tb1 109.65(11) 20_566 21_656
O7 Tb1 Tb1 158.28(11) 20_566 2_765
O7 Tb1 O9 66.0(3) 20_566 .
O8 Tb1 Tb1 158.29(12) . 3_675
O8 Tb1 Tb1 68.54(12) . 21_656
O8 Tb1 Tb1 108.78(13) . 2_765
O8 Tb1 O3 141.42(13) . .
O8 Tb1 O4 74.73(15) . 20_566
O8 Tb1 O4 78.02(16) . .
O8 Tb1 O4 135.66(14) . 3_675
O8 Tb1 O0AA 132.22(17) . 36_665
O8 Tb1 O6 83.06(17) . 35
O8 Tb1 O7 82.11(17) . 20_566
O8 Tb1 O9 66.3(3) . .
O9 Tb1 Tb1 135.4(3) . 2_765
O9 Tb1 Tb1 135.2(3) . 3_675
O9 Tb1 Tb1 134.8(3) . 21_656
Tb1 O3 Tb1 114.10(11) 2_765 3_675
Tb1 O3 Tb1 114.10(11) 2_765 .
Tb1 O3 Tb1 114.10(11) 3_675 .
Tb1 O3 H3 104.3 2_765 .
Tb1 O3 H3 104.3 3_675 .
Tb1 O3 H3 104.3 . .
Tb1 O4 Tb1 113.43(15) . 2_765
Tb1 O4 Tb1 114.87(15) . 21_656
Tb1 O4 Tb1 114.45(16) 2_765 21_656
Tb1 O4 H4 104.1 . .
Tb1 O4 H4 104.1 2_765 .
Tb1 O4 H4 104.1 21_656 .
C8 O0AA Tb1 137.8(4) . 30_665
C8 O6 Tb1 137.2(4) . 29_455
C13 O7 Tb1 130.3(4) . 21_656
C13 O8 Tb1 132.3(4) . .
O0AA C8 O6 127.0(6) . .
O0AA C8 C9 116.2(6) . .
O6 C8 C9 116.8(6) . .
O7 C13 O8 126.1(6) . .
O7 C13 C14 118.2(6) . .
O8 C13 C14 115.7(6) . .
C11 C9 C8 120.3(6) . .
C10 C9 C8 119.2(7) . .
C10 C9 C11 120.4(7) . .
C15 C14 C13 119.6(7) . .
C15 C14 C11 118.8(7) . .
C11 C14 C13 121.5(7) . .
C14 C15 H15 119.8 . .
C14 C15 C12 120.4(7) . .
C12 C15 H15 119.8 . .
C15 C12 N9 115.9(7) . .
C15 C12 C10 119.6(8) . .
C10 C12 N9 124.5(8) . .
N9 N9 C12 115.1(9) 19_666 .
C9 C11 C14 120.9(7) . .
C9 C11 H11 119.6 . .
C14 C11 H11 119.6 . .
C9 C10 C12 119.8(8) . .
C9 C10 H10 120.1 . .
C12 C10 H10 120.1 . .
C16 O9 Tb1 134.8(18) . .
H19A C19 H19B 109.5 . .
H19A C19 H19C 109.5 . .
H19B C19 H19C 109.5 . .
N11 C19 H19A 109.4 . .
N11 C19 H19B 108.7 . .
N11 C19 H19C 110.4 . .
C19 N11 H11A 107.6 . .
C19 N11 H11B 107.6 . .
H11A N11 H11B 107.0 . .
C20 N11 C19 119(3) . .
C20 N11 H11A 107.6 . .
C20 N11 H11B 107.6 . .
C16 N10 C18 112(2) . .
C16 N10 C17 132(3) . .
C17 N10 C18 117(3) . .
O9 C16 N10 118(3) . .
O9 C16 H16 121.0 . .
N10 C16 H16 121.0 . .
N10 C18 H18A 98.5 . .
N10 C18 H18B 110.7 . .
N10 C18 H18C 118.5 . .
H18A C18 H18B 109.5 . .
H18A C18 H18C 109.5 . .
H18B C18 H18C 109.4 . .
N10 C17 H17A 122.2 . .
N10 C17 H17B 108.0 . .
N10 C17 H17C 97.3 . .
H17A C17 H17B 109.4 . .
H17A C17 H17C 109.5 . .
H17B C17 H17C 109.4 . .
H21A C21 H21B 109.5 . .
H21A C21 H21C 109.5 . .
H21B C21 H21C 109.5 . .
N12 C21 H21A 109.5 . .
N12 C21 H21B 109.5 . .
N12 C21 H21C 109.5 . .
N11 C20 H20A 109.5 . .
N11 C20 H20B 109.5 . .
N11 C20 H20C 109.5 . .
H20A C20 H20B 109.5 . .
H20A C20 H20C 109.5 . .
H20B C20 H20C 109.5 . .
C21 N12 C21 127(9) . 18_545
C21 N12 H12A 105.5 . .
C21 N12 H12A 105.5 18_545 .
C21 N12 H12B 105.5 18_545 .
C21 N12 H12B 105.5 . .
H12A N12 H12B 106.1 . .

loop_
_geom_bond_atom_site_label_1
_geom_bond_atom_site_label_2
_geom_bond_distance
_geom_bond_site_symmetry_2
Tb1 Tb1 3.9191(7) 3_675
Tb1 Tb1 3.9191(7) 2_765
Tb1 Tb1 3.9516(6) 21_656
Tb1 O3 2.3352(16) .
Tb1 O4 2.350(4) 20_566
Tb1 O4 2.338(4) .
Tb1 O4 2.350(4) 3_675
Tb1 O0AA 2.318(4) 36_665
Tb1 O6 2.346(4) 35
Tb1 O7 2.367(4) 20_566
Tb1 O8 2.304(5) .
Tb1 O9 2.628(12) .
O3 Tb1 2.3352(16) 3_675
O3 Tb1 2.3352(16) 2_765
O3 H3 1.0000 .
O4 Tb1 2.350(4) 21_656
O4 Tb1 2.350(4) 2_765
O4 H4 1.0000 .
O0AA Tb1 2.318(4) 30_665
O0AA C8 1.242(8) .
O6 Tb1 2.346(4) 29_455
O6 C8 1.262(9) .
O7 Tb1 2.367(4) 21_656
O7 C13 1.257(8) .
O8 C13 1.274(8) .
C8 C9 1.523(9) .
C13 C14 1.495(10) .
C9 C11 1.374(11) .
C9 C10 1.362(11) .
C14 C15 1.379(12) .
C14 C11 1.405(10) .
C15 H15 0.9500 .
C15 C12 1.390(13) .
C12 N9 1.417(11) .
C12 C10 1.409(11) .
N9 N9 1.255(15) 19_666
C11 H11 0.9500 .
C10 H10 0.9500 .
O9 C16 1.255(19) .
C19 H19A 0.9600 .
C19 H19B 0.9602 .
C19 H19C 0.9600 .
C19 N11 1.473(19) .
N11 H11A 0.9100 .
N11 H11B 0.9100 .
N11 C20 1.47(2) .
N10 C16 1.334(18) .
N10 C18 1.471(19) .
N10 C17 1.432(18) .
C16 H16 0.9500 .
C18 H18A 0.9608 .
C18 H18B 0.9600 .
C18 H18C 0.9598 .
C17 H17A 0.9600 .
C17 H17B 0.9602 .
C17 H17C 0.9594 .
C21 H21A 0.9800 .
C21 H21B 0.9800 .
C21 H21C 0.9800 .
C21 N12 1.53(7) .
C20 H20A 0.9800 .
C20 H20B 0.9800 .
C20 H20C 0.9800 .
N12 C21 1.53(7) 18_545
N12 H12A 0.9100 .
N12 H12B 0.9100 .

loop_
_geom_torsion_atom_site_label_1
_geom_torsion_atom_site_label_2
_geom_torsion_atom_site_label_3
_geom_torsion_atom_site_label_4
_geom_torsion
_geom_torsion_site_symmetry_1
_geom_torsion_site_symmetry_4
Tb1 O0AA C8 O6 -0.1(11) 30_665 .
Tb1 O0AA C8 C9 179.4(5) 30_665 .
Tb1 O6 C8 O0AA 5.2(11) 29_455 .
Tb1 O6 C8 C9 -174.2(5) 29_455 .
Tb1 O7 C13 O8 -46.0(10) 21_656 .
Tb1 O7 C13 C14 134.4(6) 21_656 .
Tb1 O8 C13 O7 51.0(10) . .
Tb1 O8 C13 C14 -129.3(6) . .
Tb1 O9 C16 N10 -149(2) . .
O0AA C8 C9 C11 11.2(11) . .
O0AA C8 C9 C10 -166.6(8) . .
O6 C8 C9 C11 -169.2(7) . .
O6 C8 C9 C10 12.9(12) . .
O7 C13 C14 C15 -172.1(9) . .
O7 C13 C14 C11 5.1(12) . .
O8 C13 C14 C15 8.2(13) . .
O8 C13 C14 C11 -174.6(7) . .
C8 C9 C11 C14 -178.2(8) . .
C8 C9 C10 C12 178.6(11) . .
C13 C14 C15 C12 176.5(11) . .
C13 C14 C11 C9 -176.8(8) . .
C14 C15 C12 N9 179.8(12) . .
C14 C15 C12 C10 1(2) . .
C15 C14 C11 C9 0.4(14) . .
C15 C12 N9 N9 174.5(17) . 19_666
C15 C12 C10 C9 -1(2) . .
N9 C12 C10 C9 -179.7(13) . .
C11 C9 C10 C12 0.8(17) . .
C11 C14 C15 C12 -0.7(18) . .
C10 C9 C11 C14 -0.4(14) . .
C10 C12 N9 N9 -7(3) . 19_666
C18 N10 C16 O9 0.0(3) . .
C17 N10 C16 O9 180.0(4) . .
